data_7101548
loop_
_publ_author_name
'J.Du Bois'
B.H.Brodsky

_publ_section_title
;
Entrapment of a Dirhodium Tetracarboxylate Unit Inside
the Aromatic Bowl of a Calix[4]arene: Unique Catalysts for C-H
Amination
;
_journal_issue 45
_journal_name_full 'Chemical Communications'
_journal_paper_doi 10.1039/b611280c
_journal_year 2006
_chemical_formula_moiety 'C56 H65 F3 O20 Rh2, C4 H10 O'
_chemical_formula_sum 'C60 H75 F3 O21 Rh2'
_chemical_formula_weight 1395.02
_chemical_name_systematic
;
?
;
_space_group_IT_number 2
_space_group_name_Hall '-P 1'
_space_group_name_H-M_alt 'P -1'
_symmetry_cell_setting triclinic
_symmetry_space_group_name_Hall '-P 1'
_symmetry_space_group_name_H-M 'P -1'
_atom_sites_solution_hydrogens geom
_atom_sites_solution_primary direct
_atom_sites_solution_secondary difmap
_audit_creation_method SHELXL-97
_cell_angle_alpha 86.286(2)
_cell_angle_beta 88.553(2)
_cell_angle_gamma 86.249(2)
_cell_formula_units_Z 2
_cell_length_a 11.1442(11)
_cell_length_b 15.8470(16)
_cell_length_c 17.7174(17)
_cell_measurement_reflns_used 3286
_cell_measurement_temperature 170
_cell_measurement_theta_max 25.46
_cell_measurement_theta_min 2.56
_cell_volume 3115.0(5)
_computing_structure_refinement 'SHELXL-97 (Sheldrick, 1997)'
_computing_structure_solution 'SHELXS-97 (Sheldrick, 1990)'
_diffrn_ambient_temperature 170
_diffrn_measured_fraction_theta_full 0.974
_diffrn_measured_fraction_theta_max 0.974
_diffrn_radiation_monochromator graphite
_diffrn_radiation_source 'fine-focus sealed tube'
_diffrn_radiation_type MoK\a
_diffrn_radiation_wavelength 0.71073
_diffrn_reflns_av_R_equivalents 0.0397
_diffrn_reflns_av_sigmaI/netI 0.0850
_diffrn_reflns_limit_h_max 13
_diffrn_reflns_limit_h_min -12
_diffrn_reflns_limit_k_max 19
_diffrn_reflns_limit_k_min -19
_diffrn_reflns_limit_l_max 22
_diffrn_reflns_limit_l_min -22
_diffrn_reflns_number 20750
_diffrn_reflns_theta_full 26.45
_diffrn_reflns_theta_max 26.45
_diffrn_reflns_theta_min 2.56
_diffrn_standards_decay_% 'not measured'
_diffrn_standards_interval_count 'not measured'
_diffrn_standards_interval_time 'not measured'
_diffrn_standards_number 'not measured'
_exptl_absorpt_coefficient_mu 0.613
_exptl_absorpt_correction_T_max 0.96
_exptl_absorpt_correction_T_min 0.7
_exptl_absorpt_correction_type multi-scan
_exptl_absorpt_process_details 'SADABS, G.M. Sheldrick (1996)'
_exptl_crystal_colour blue
_exptl_crystal_density_diffrn 1.487
_exptl_crystal_density_method 'not measured'
_exptl_crystal_description rhombic
_exptl_crystal_F_000 1440
_exptl_crystal_size_max 0.09
_exptl_crystal_size_mid 0.07
_exptl_crystal_size_min 0.06
_refine_diff_density_max 1.572
_refine_diff_density_min -0.837
_refine_diff_density_rms 0.115
_refine_ls_extinction_method none
_refine_ls_goodness_of_fit_ref 0.956
_refine_ls_hydrogen_treatment constr
_refine_ls_matrix_type full
_refine_ls_number_parameters 772
_refine_ls_number_reflns 12496
_refine_ls_number_restraints 0
_refine_ls_restrained_S_all 0.956
_refine_ls_R_factor_all 0.0955
_refine_ls_R_factor_gt 0.0526
_refine_ls_shift/su_max 0.005
_refine_ls_shift/su_mean 0.000
_refine_ls_structure_factor_coef Fsqd
_refine_ls_weighting_details 'w=1/[\s^2^(Fo^2^)+(0.0730P)^2^+0.0000P] where P=(Fo^2^+2Fc^2^)/3'
_refine_ls_weighting_scheme calc
_refine_ls_wR_factor_gt 0.1201
_refine_ls_wR_factor_ref 0.1370
_reflns_number_gt 7942
_reflns_number_total 12496
_reflns_threshold_expression >2sigma(I)
_cod_data_source_file b611280c.txt
_cod_original_sg_symbol_H-M P-1
_cod_database_code 7101548

loop_
_symmetry_equiv_pos_as_xyz
'x, y, z'
'-x, -y, -z'

loop_
_atom_site_label
_atom_site_type_symbol
_atom_site_fract_x
_atom_site_fract_y
_atom_site_fract_z
_atom_site_U_iso_or_equiv
_atom_site_adp_type
_atom_site_occupancy
_atom_site_symmetry_multiplicity
_atom_site_calc_flag
_atom_site_refinement_flags
Rh1 Rh 0.73995(3) 0.39948(2) 0.164653(19) 0.02106(11) Uani 1 1 d .
Rh2 Rh 0.61592(3) 0.39888(2) 0.276469(19) 0.02129(11) Uani 1 1 d .
F1 F 0.7042(4) 0.6949(2) 0.14808(19) 0.0606(11) Uani 1 1 d .
F2 F 0.5198(4) 0.6744(3) 0.1585(3) 0.0832(14) Uani 1 1 d .
F3 F 0.6163(5) 0.6967(2) 0.25623(19) 0.0845(16) Uani 1 1 d .
O1 O 0.5887(3) 0.3930(2) 0.10378(16) 0.0239(7) Uani 1 1 d .
O2 O 0.4734(3) 0.3908(2) 0.20974(17) 0.0268(8) Uani 1 1 d .
O3 O 0.4974(3) 0.3905(2) 0.38459(17) 0.0264(8) Uani 1 1 d .
O4 O 0.6429(3) 0.3528(3) 0.46659(19) 0.0456(10) Uani 1 1 d .
H4 H 0.6867 0.3599 0.4291 0.068 Uiso 1 1 calc R
O5 O 0.8836(3) 0.3994(2) 0.23373(17) 0.0269(8) Uani 1 1 d .
O6 O 0.7662(3) 0.4031(2) 0.33852(16) 0.0252(7) Uani 1 1 d .
O7 O 0.8580(3) 0.3926(2) 0.05641(16) 0.0240(7) Uani 1 1 d .
O8 O 0.7300(3) 0.3250(3) -0.00978(19) 0.0399(9) Uani 1 1 d .
H8 H 0.6837 0.3362 0.0254 0.060 Uiso 1 1 calc R
O9 O 0.7167(3) 0.5294(2) 0.15630(17) 0.0263(8) Uani 1 1 d .
O10 O 0.5991(3) 0.5292(2) 0.26294(17) 0.0264(8) Uani 1 1 d .
O11 O 0.7542(3) 0.2723(2) 0.17655(17) 0.0272(8) Uani 1 1 d .
O12 O 0.6393(3) 0.2713(2) 0.28300(17) 0.0287(8) Uani 1 1 d .
O13 O 0.4475(3) 0.2406(2) 0.06557(18) 0.0358(9) Uani 1 1 d .
O14 O 0.3820(4) 0.2156(2) 0.4567(2) 0.0487(11) Uani 1 1 d .
O15 O 1.0471(3) 0.2429(2) 0.4285(2) 0.0391(9) Uani 1 1 d .
O16 O 1.0084(3) 0.2182(2) 0.0151(2) 0.0398(9) Uani 1 1 d .
O17 O 0.6588(4) -0.1206(2) 0.1727(2) 0.0370(9) Uani 1 1 d .
H17 H 0.6274 -0.1244 0.2151 0.056 Uiso 1 1 calc R
O18 O 0.6114(3) -0.1158(2) 0.3222(2) 0.0370(9) Uani 1 1 d .
H18 H 0.6798 -0.1181 0.3385 0.056 Uiso 1 1 calc R
O19 O 0.8459(3) -0.1071(2) 0.3413(2) 0.0373(9) Uani 1 1 d .
H19 H 0.8579 -0.1037 0.2953 0.056 Uiso 1 1 calc R
O20 O 0.8999(3) -0.1238(2) 0.1945(2) 0.0372(9) Uani 1 1 d .
H20 H 0.8291 -0.1253 0.1835 0.056 Uiso 1 1 calc R
O21 O 1.0957(5) 0.6155(3) 0.3157(3) 0.0750(15) Uani 1 1 d .
C1 C 0.4882(4) 0.3877(3) 0.1397(3) 0.0236(10) Uani 1 1 d .
C2 C 0.3761(4) 0.3809(3) 0.0933(3) 0.0263(11) Uani 1 1 d .
C3 C 0.3421(5) 0.4693(3) 0.0560(3) 0.0375(13) Uani 1 1 d .
H3A H 0.3240 0.5084 0.0945 0.056 Uiso 1 1 calc R
H3B H 0.2729 0.4667 0.0253 0.056 Uiso 1 1 calc R
H3C H 0.4082 0.4881 0.0249 0.056 Uiso 1 1 calc R
C4 C 0.2742(5) 0.3522(4) 0.1445(3) 0.0356(13) Uani 1 1 d .
H4A H 0.2955 0.2968 0.1673 0.053 Uiso 1 1 calc R
H4B H 0.2030 0.3503 0.1155 0.053 Uiso 1 1 calc R
H4C H 0.2593 0.3913 0.1834 0.053 Uiso 1 1 calc R
C5 C 0.4046(5) 0.3199(3) 0.0313(3) 0.0282(11) Uani 1 1 d .
H5A H 0.3328 0.3130 0.0031 0.034 Uiso 1 1 calc R
H5B H 0.4652 0.3421 -0.0034 0.034 Uiso 1 1 calc R
C6 C 0.4708(5) 0.1778(3) 0.0125(3) 0.0386(13) Uani 1 1 d .
H6A H 0.5289 0.1967 -0.0255 0.046 Uiso 1 1 calc R
H6B H 0.3972 0.1679 -0.0127 0.046 Uiso 1 1 calc R
C7 C 0.5284(5) 0.3625(3) 0.4464(3) 0.0295(11) Uani 1 1 d .
C8 C 0.4406(5) 0.3415(3) 0.5110(3) 0.0331(12) Uani 1 1 d .
C9 C 0.3885(6) 0.4257(4) 0.5401(3) 0.0521(18) Uani 1 1 d .
H9A H 0.4517 0.4548 0.5609 0.078 Uiso 1 1 calc R
H9B H 0.3282 0.4148 0.5785 0.078 Uiso 1 1 calc R
H9C H 0.3531 0.4603 0.4989 0.078 Uiso 1 1 calc R
C10 C 0.5008(6) 0.2857(4) 0.5752(3) 0.0496(16) Uani 1 1 d .
H10A H 0.5432 0.2374 0.5546 0.074 Uiso 1 1 calc R
H10B H 0.4404 0.2669 0.6109 0.074 Uiso 1 1 calc R
H10C H 0.5563 0.3178 0.6002 0.074 Uiso 1 1 calc R
C11 C 0.3385(5) 0.2973(3) 0.4778(3) 0.0340(12) Uani 1 1 d .
H11A H 0.2735 0.2920 0.5150 0.041 Uiso 1 1 calc R
H11B H 0.3074 0.3306 0.4339 0.041 Uiso 1 1 calc R
C12 C 0.3649(5) 0.1984(3) 0.3817(3) 0.0358(13) Uani 1 1 d .
H12A H 0.3962 0.2427 0.3479 0.043 Uiso 1 1 calc R
H12B H 0.2798 0.1960 0.3725 0.043 Uiso 1 1 calc R
C13 C 0.8677(4) 0.3935(3) 0.3040(3) 0.0231(10) Uani 1 1 d .
C14 C 0.9754(4) 0.3685(3) 0.3542(3) 0.0269(11) Uani 1 1 d .
C15 C 0.9831(5) 0.4277(4) 0.4180(3) 0.0436(14) Uani 1 1 d .
H15A H 1.0499 0.4088 0.4493 0.065 Uiso 1 1 calc R
H15B H 0.9101 0.4275 0.4480 0.065 Uiso 1 1 calc R
H15C H 0.9941 0.4841 0.3971 0.065 Uiso 1 1 calc R
C16 C 1.0899(5) 0.3647(4) 0.3067(3) 0.0448(15) Uani 1 1 d .
H16A H 1.0823 0.3271 0.2670 0.067 Uiso 1 1 calc R
H16B H 1.1561 0.3443 0.3380 0.067 Uiso 1 1 calc R
H16C H 1.1041 0.4203 0.2850 0.067 Uiso 1 1 calc R
C17 C 0.9479(5) 0.2786(3) 0.3886(3) 0.0360(13) Uani 1 1 d .
H17A H 0.8781 0.2828 0.4224 0.043 Uiso 1 1 calc R
H17B H 0.9301 0.2428 0.3485 0.043 Uiso 1 1 calc R
C18 C 1.0164(6) 0.1725(3) 0.4788(3) 0.0406(14) Uani 1 1 d .
H18A H 0.9574 0.1925 0.5158 0.049 Uiso 1 1 calc R
H18B H 1.0877 0.1509 0.5059 0.049 Uiso 1 1 calc R
C19 C 0.8357(5) 0.3543(3) 0.0021(3) 0.0267(11) Uani 1 1 d .
C20 C 0.9305(4) 0.3378(3) -0.0606(3) 0.0288(11) Uani 1 1 d .
C21 C 0.9637(5) 0.4231(3) -0.0981(3) 0.0395(14) Uani 1 1 d .
H21A H 1.0310 0.4145 -0.1321 0.059 Uiso 1 1 calc R
H21B H 0.9845 0.4596 -0.0599 0.059 Uiso 1 1 calc R
H21C H 0.8963 0.4489 -0.1256 0.059 Uiso 1 1 calc R
C22 C 0.8876(5) 0.2805(4) -0.1187(3) 0.0393(14) Uani 1 1 d .
H22A H 0.8706 0.2267 -0.0942 0.059 Uiso 1 1 calc R
H22B H 0.9492 0.2723 -0.1569 0.059 Uiso 1 1 calc R
H22C H 0.8160 0.3062 -0.1417 0.059 Uiso 1 1 calc R
C23 C 1.0405(5) 0.2963(3) -0.0198(3) 0.0348(13) Uani 1 1 d .
H23A H 1.1065 0.2871 -0.0557 0.042 Uiso 1 1 calc R
H23B H 1.0659 0.3327 0.0179 0.042 Uiso 1 1 calc R
C24 C 1.0642(5) 0.1933(3) 0.0837(3) 0.0350(13) Uani 1 1 d .
H24A H 1.0436 0.2348 0.1206 0.042 Uiso 1 1 calc R
H24B H 1.1508 0.1896 0.0762 0.042 Uiso 1 1 calc R
C25 C 0.6504(5) 0.5631(3) 0.2061(3) 0.0280(11) Uani 1 1 d .
C26 C 0.6255(6) 0.6588(4) 0.1938(3) 0.0421(15) Uani 1 1 d .
C27 C 0.7029(4) 0.2346(3) 0.2324(3) 0.0276(11) Uani 1 1 d .
C28 C 0.7164(5) 0.1401(3) 0.2383(3) 0.0392(14) Uani 1 1 d .
H28A H 0.6417 0.1180 0.2556 0.059 Uiso 1 1 calc R
H28B H 0.7783 0.1216 0.2734 0.059 Uiso 1 1 calc R
H28C H 0.7377 0.1199 0.1895 0.059 Uiso 1 1 calc R
C29 C 0.5192(5) 0.0971(3) 0.0539(3) 0.0313(12) Uani 1 1 d .
C30 C 0.4533(5) 0.0587(3) 0.1118(3) 0.0337(12) Uani 1 1 d .
H30 H 0.3770 0.0821 0.1237 0.040 Uiso 1 1 calc R
C31 C 0.4966(4) -0.0131(3) 0.1524(3) 0.0272(11) Uani 1 1 d .
C32 C 0.6108(5) -0.0473(3) 0.1328(3) 0.0274(11) Uani 1 1 d .
C33 C 0.6783(5) -0.0117(3) 0.0731(3) 0.0295(11) Uani 1 1 d .
C34 C 0.6307(5) 0.0605(3) 0.0352(3) 0.0313(12) Uani 1 1 d .
H34 H 0.6751 0.0856 -0.0044 0.038 Uiso 1 1 calc R
C35 C 0.4262(5) -0.0501(3) 0.2206(3) 0.0341(12) Uani 1 1 d .
H35A H 0.3406 -0.0411 0.2121 0.041 Uiso 1 1 calc R
H35B H 0.4457 -0.1107 0.2273 0.041 Uiso 1 1 calc R
C36 C 0.4301(4) 0.1146(3) 0.3677(3) 0.0292(11) Uani 1 1 d .
C37 C 0.5252(4) 0.0809(3) 0.4122(3) 0.0305(12) Uani 1 1 d .
H37 H 0.5481 0.1109 0.4523 0.037 Uiso 1 1 calc R
C38 C 0.5868(5) 0.0044(3) 0.3990(3) 0.0323(12) Uani 1 1 d .
C39 C 0.5522(5) -0.0389(3) 0.3381(3) 0.0290(11) Uani 1 1 d .
C40 C 0.4585(5) -0.0074(3) 0.2912(3) 0.0314(12) Uani 1 1 d .
C41 C 0.3982(4) 0.0693(3) 0.3079(3) 0.0295(11) Uani 1 1 d .
H41 H 0.3345 0.0907 0.2779 0.035 Uiso 1 1 calc R
C42 C 0.6892(5) -0.0289(4) 0.4497(3) 0.0358(13) Uani 1 1 d .
H42A H 0.6951 -0.0902 0.4503 0.043 Uiso 1 1 calc R
H42B H 0.6697 -0.0134 0.5009 0.043 Uiso 1 1 calc R
C43 C 0.9670(5) 0.1013(3) 0.4402(3) 0.0343(12) Uani 1 1 d .
C44 C 1.0344(5) 0.0606(3) 0.3844(3) 0.0352(12) Uani 1 1 d .
H44 H 1.1093 0.0799 0.3703 0.042 Uiso 1 1 calc R
C45 C 0.9949(5) -0.0065(3) 0.3494(3) 0.0323(12) Uani 1 1 d .
C46 C 0.8836(5) -0.0358(3) 0.3718(3) 0.0307(12) Uani 1 1 d .
C47 C 0.8114(5) 0.0032(3) 0.4267(3) 0.0318(12) Uani 1 1 d .
C48 C 0.8552(5) 0.0718(3) 0.4596(3) 0.0333(12) Uani 1 1 d .
H48 H 0.8080 0.0989 0.4959 0.040 Uiso 1 1 calc R
C49 C 1.0691(5) -0.0457(3) 0.2850(3) 0.0339(12) Uani 1 1 d .
H49A H 1.1531 -0.0348 0.2901 0.041 Uiso 1 1 calc R
H49B H 1.0627 -0.1066 0.2884 0.041 Uiso 1 1 calc R
C50 C 1.0229(5) 0.1086(3) 0.1123(3) 0.0289(11) Uani 1 1 d .
C51 C 0.9414(5) 0.0682(3) 0.0721(3) 0.0302(12) Uani 1 1 d .
H51 H 0.9135 0.0938 0.0266 0.036 Uiso 1 1 calc R
C52 C 0.8996(5) -0.0102(3) 0.0978(3) 0.0321(12) Uani 1 1 d .
C53 C 0.9428(5) -0.0471(3) 0.1668(3) 0.0326(12) Uani 1 1 d .
C54 C 1.0256(5) -0.0090(3) 0.2086(3) 0.0306(12) Uani 1 1 d .
C55 C 1.0630(5) 0.0701(3) 0.1798(3) 0.0318(12) Uani 1 1 d .
H55 H 1.1169 0.0975 0.2074 0.038 Uiso 1 1 calc R
C56 C 0.8041(5) -0.0485(3) 0.0539(3) 0.0313(12) Uani 1 1 d .
H56A H 0.8081 -0.1093 0.0651 0.038 Uiso 1 1 calc R
H56B H 0.8202 -0.0381 0.0001 0.038 Uiso 1 1 calc R
C57 C 1.2952(9) 0.5601(6) 0.3023(5) 0.103(3) Uiso 1 1 d .
H57A H 1.2846 0.5052 0.3267 0.155 Uiso 1 1 calc R
H57B H 1.3765 0.5747 0.3082 0.155 Uiso 1 1 calc R
H57C H 1.2787 0.5591 0.2494 0.155 Uiso 1 1 calc R
C58 C 1.2127(9) 0.6228(7) 0.3365(6) 0.112(3) Uiso 1 1 d .
H58A H 1.2175 0.6155 0.3911 0.134 Uiso 1 1 calc R
H58B H 1.2366 0.6792 0.3210 0.134 Uiso 1 1 calc R
C59 C 1.0175(8) 0.6795(6) 0.3443(5) 0.095(3) Uiso 1 1 d .
H59A H 1.0413 0.7350 0.3257 0.114 Uiso 1 1 calc R
H59B H 1.0182 0.6762 0.3991 0.114 Uiso 1 1 calc R
C60 C 0.8941(8) 0.6643(6) 0.3168(5) 0.095(3) Uiso 1 1 d .
H60A H 0.8892 0.6813 0.2639 0.143 Uiso 1 1 calc R
H60B H 0.8344 0.6968 0.3446 0.143 Uiso 1 1 calc R
H60C H 0.8803 0.6052 0.3244 0.143 Uiso 1 1 calc R

loop_
_atom_site_aniso_label
_atom_site_aniso_U_11
_atom_site_aniso_U_22
_atom_site_aniso_U_33
_atom_site_aniso_U_23
_atom_site_aniso_U_13
_atom_site_aniso_U_12
Rh1 0.0247(2) 0.0194(2) 0.0190(2) -0.00124(15) 0.00337(15) -0.00144(16)
Rh2 0.0247(2) 0.0203(2) 0.0187(2) -0.00093(15) 0.00276(15) -0.00156(16)
F1 0.103(3) 0.0259(18) 0.051(2) 0.0004(15) 0.036(2) -0.0065(19)
F2 0.084(3) 0.057(3) 0.101(3) 0.019(2) -0.003(3) 0.027(2)
F3 0.186(5) 0.025(2) 0.041(2) -0.0102(16) 0.034(2) -0.002(2)
O1 0.0240(18) 0.0280(19) 0.0200(16) -0.0041(13) 0.0018(13) -0.0011(15)
O2 0.0276(19) 0.030(2) 0.0233(17) -0.0018(14) 0.0014(14) -0.0022(15)
O3 0.031(2) 0.0290(19) 0.0192(17) 0.0008(14) 0.0016(14) -0.0013(15)
O4 0.044(2) 0.065(3) 0.0264(19) 0.0059(19) 0.0041(17) -0.001(2)
O5 0.0245(19) 0.031(2) 0.0245(17) -0.0002(14) 0.0027(14) -0.0019(15)
O6 0.0260(19) 0.0272(19) 0.0229(17) -0.0033(14) 0.0000(14) -0.0038(15)
O7 0.0279(19) 0.0267(19) 0.0180(16) -0.0062(14) 0.0044(13) -0.0031(15)
O8 0.033(2) 0.054(3) 0.035(2) -0.0199(18) 0.0107(16) -0.0107(19)
O9 0.037(2) 0.0184(18) 0.0227(17) -0.0026(13) 0.0077(15) 0.0005(15)
O10 0.037(2) 0.0213(18) 0.0205(16) -0.0013(14) 0.0032(14) 0.0005(15)
O11 0.0289(19) 0.0227(19) 0.0295(18) -0.0039(14) 0.0077(15) 0.0014(15)
O12 0.035(2) 0.0231(19) 0.0272(18) -0.0006(14) 0.0048(15) -0.0020(16)
O13 0.060(3) 0.0201(19) 0.0280(18) -0.0091(15) -0.0115(16) 0.0048(17)
O14 0.089(3) 0.024(2) 0.033(2) -0.0080(16) -0.010(2) 0.005(2)
O15 0.035(2) 0.034(2) 0.047(2) 0.0074(18) -0.0105(17) -0.0051(17)
O16 0.050(2) 0.029(2) 0.041(2) 0.0031(17) -0.0113(18) -0.0065(18)
O17 0.054(3) 0.0188(19) 0.038(2) -0.0040(16) 0.0083(18) -0.0032(17)
O18 0.041(2) 0.0192(19) 0.050(2) 0.0027(16) 0.0038(18) -0.0033(16)
O19 0.044(2) 0.028(2) 0.039(2) 0.0030(16) 0.0020(18) -0.0017(17)
O20 0.034(2) 0.026(2) 0.052(2) -0.0048(17) 0.0044(18) 0.0000(16)
O21 0.060(3) 0.071(4) 0.095(4) -0.017(3) -0.002(3) -0.005(3)
C1 0.033(3) 0.012(2) 0.025(2) -0.0017(18) 0.001(2) 0.000(2)
C2 0.028(3) 0.023(3) 0.028(3) 0.000(2) -0.002(2) 0.000(2)
C3 0.044(3) 0.028(3) 0.039(3) 0.001(2) -0.001(2) 0.005(3)
C4 0.027(3) 0.044(3) 0.037(3) -0.007(2) 0.000(2) -0.013(2)
C5 0.038(3) 0.020(3) 0.026(2) -0.001(2) -0.006(2) 0.003(2)
C6 0.053(4) 0.034(3) 0.030(3) -0.010(2) -0.005(2) -0.001(3)
C7 0.037(3) 0.022(3) 0.029(3) -0.003(2) -0.001(2) -0.004(2)
C8 0.046(3) 0.030(3) 0.024(3) -0.005(2) 0.007(2) -0.009(3)
C9 0.072(5) 0.045(4) 0.043(3) -0.021(3) 0.032(3) -0.024(3)
C10 0.073(5) 0.054(4) 0.023(3) 0.005(3) -0.002(3) -0.019(3)
C11 0.043(3) 0.025(3) 0.034(3) -0.005(2) 0.008(2) -0.004(2)
C12 0.036(3) 0.032(3) 0.039(3) -0.007(2) -0.001(2) 0.004(2)
C13 0.028(3) 0.016(2) 0.026(2) -0.0009(19) -0.002(2) -0.005(2)
C14 0.027(3) 0.027(3) 0.026(2) 0.005(2) 0.001(2) -0.004(2)
C15 0.047(4) 0.044(4) 0.041(3) -0.006(3) -0.016(3) -0.003(3)
C16 0.025(3) 0.067(4) 0.042(3) 0.004(3) -0.002(2) -0.002(3)
C17 0.036(3) 0.025(3) 0.047(3) 0.003(2) -0.014(2) -0.004(2)
C18 0.054(4) 0.031(3) 0.036(3) 0.004(2) -0.003(3) -0.002(3)
C19 0.031(3) 0.023(3) 0.025(2) 0.002(2) 0.003(2) 0.003(2)
C20 0.030(3) 0.032(3) 0.024(2) -0.002(2) 0.007(2) 0.001(2)
C21 0.043(3) 0.039(3) 0.034(3) 0.006(2) 0.017(3) 0.004(3)
C22 0.041(3) 0.048(4) 0.030(3) -0.014(2) 0.006(2) 0.002(3)
C23 0.036(3) 0.029(3) 0.037(3) 0.001(2) 0.010(2) 0.001(2)
C24 0.042(3) 0.034(3) 0.030(3) -0.007(2) 0.003(2) -0.007(3)
C25 0.036(3) 0.026(3) 0.022(2) -0.002(2) 0.000(2) 0.000(2)
C26 0.060(4) 0.033(3) 0.031(3) 0.001(2) 0.013(3) 0.008(3)
C27 0.030(3) 0.026(3) 0.027(3) -0.002(2) 0.000(2) 0.001(2)
C28 0.049(4) 0.022(3) 0.046(3) 0.000(2) 0.016(3) 0.000(3)
C29 0.044(3) 0.023(3) 0.028(3) -0.012(2) -0.001(2) -0.003(2)
C30 0.035(3) 0.030(3) 0.037(3) -0.014(2) -0.002(2) -0.002(2)
C31 0.029(3) 0.022(3) 0.033(3) -0.014(2) -0.003(2) -0.007(2)
C32 0.036(3) 0.018(2) 0.030(3) -0.010(2) -0.002(2) -0.004(2)
C33 0.036(3) 0.026(3) 0.029(3) -0.016(2) -0.002(2) -0.006(2)
C34 0.040(3) 0.028(3) 0.028(3) -0.008(2) 0.001(2) -0.012(2)
C35 0.030(3) 0.031(3) 0.043(3) -0.006(2) 0.000(2) -0.009(2)
C36 0.031(3) 0.031(3) 0.026(2) -0.001(2) 0.006(2) -0.006(2)
C37 0.030(3) 0.036(3) 0.025(2) -0.004(2) 0.008(2) -0.005(2)
C38 0.033(3) 0.035(3) 0.027(3) 0.008(2) 0.007(2) -0.005(2)
C39 0.030(3) 0.019(3) 0.037(3) 0.001(2) 0.012(2) -0.001(2)
C40 0.033(3) 0.026(3) 0.035(3) 0.000(2) 0.010(2) -0.009(2)
C41 0.025(3) 0.031(3) 0.032(3) -0.001(2) 0.000(2) -0.003(2)
C42 0.042(3) 0.036(3) 0.028(3) 0.006(2) 0.005(2) -0.002(3)
C43 0.036(3) 0.033(3) 0.032(3) 0.011(2) -0.005(2) 0.001(2)
C44 0.039(3) 0.033(3) 0.033(3) 0.008(2) -0.002(2) -0.008(2)
C45 0.035(3) 0.028(3) 0.032(3) 0.010(2) -0.003(2) 0.006(2)
C46 0.034(3) 0.026(3) 0.030(3) 0.006(2) 0.001(2) 0.002(2)
C47 0.040(3) 0.025(3) 0.028(3) 0.009(2) -0.002(2) 0.004(2)
C48 0.043(3) 0.027(3) 0.027(3) 0.004(2) -0.008(2) 0.010(2)
C49 0.027(3) 0.035(3) 0.039(3) 0.002(2) 0.001(2) 0.001(2)
C50 0.030(3) 0.028(3) 0.029(3) -0.007(2) 0.007(2) -0.004(2)
C51 0.032(3) 0.028(3) 0.030(3) -0.005(2) 0.007(2) 0.000(2)
C52 0.030(3) 0.037(3) 0.030(3) -0.010(2) 0.006(2) -0.002(2)
C53 0.031(3) 0.024(3) 0.042(3) -0.004(2) 0.016(2) 0.002(2)
C54 0.027(3) 0.030(3) 0.033(3) 0.000(2) 0.006(2) 0.005(2)
C55 0.028(3) 0.035(3) 0.033(3) -0.006(2) 0.000(2) -0.002(2)
C56 0.036(3) 0.027(3) 0.032(3) -0.010(2) 0.004(2) -0.003(2)

loop_
_atom_type_symbol
_atom_type_description
_atom_type_scat_dispersion_real
_atom_type_scat_dispersion_imag
_atom_type_scat_source
C C 0.0033 0.0016 'International Tables Vol C Tables 4.2.6.8 and 6.1.1.4'
H H 0.0000 0.0000 'International Tables Vol C Tables 4.2.6.8 and 6.1.1.4'
O O 0.0106 0.0060 'International Tables Vol C Tables 4.2.6.8 and 6.1.1.4'
F F 0.0171 0.0103 'International Tables Vol C Tables 4.2.6.8 and 6.1.1.4'
Rh Rh -1.1178 0.9187 'International Tables Vol C Tables 4.2.6.8 and 6.1.1.4'

loop_
_geom_angle_atom_site_label_1
_geom_angle_atom_site_label_2
_geom_angle_atom_site_label_3
_geom_angle
O11 Rh1 O1 89.19(13)
O11 Rh1 O5 87.80(14)
O1 Rh1 O5 174.55(12)
O11 Rh1 O9 176.74(12)
O1 Rh1 O9 89.57(13)
O5 Rh1 O9 93.20(14)
O11 Rh1 O7 88.78(12)
O1 Rh1 O7 90.83(11)
O5 Rh1 O7 93.64(12)
O9 Rh1 O7 94.24(11)
O11 Rh1 Rh2 88.31(8)
O1 Rh1 Rh2 88.29(8)
O5 Rh1 Rh2 87.09(8)
O9 Rh1 Rh2 88.65(8)
O7 Rh1 Rh2 176.98(9)
O12 Rh2 O2 89.22(14)
O12 Rh2 O6 88.94(14)
O2 Rh2 O6 176.29(12)
O12 Rh2 O10 176.01(12)
O2 Rh2 O10 90.50(13)
O6 Rh2 O10 91.12(13)
O12 Rh2 O3 89.07(12)
O2 Rh2 O3 92.05(12)
O6 Rh2 O3 91.14(12)
O10 Rh2 O3 94.92(12)
O12 Rh2 Rh1 87.86(9)
O2 Rh2 Rh1 87.79(9)
O6 Rh2 Rh1 88.93(8)
O10 Rh2 Rh1 88.16(8)
O3 Rh2 Rh1 176.92(9)
C1 O1 Rh1 118.3(3)
C1 O2 Rh2 120.3(3)
C7 O3 Rh2 126.5(3)
C7 O4 H4 109.5
C13 O5 Rh1 119.8(3)
C13 O6 Rh2 117.3(3)
C19 O7 Rh1 125.0(3)
C19 O8 H8 109.5
C25 O9 Rh1 116.7(3)
C25 O10 Rh2 117.0(3)
C27 O11 Rh1 119.6(3)
C27 O12 Rh2 119.4(3)
C5 O13 C6 112.8(4)
C12 O14 C11 116.0(4)
C17 O15 C18 112.0(4)
C24 O16 C23 115.9(4)
C32 O17 H17 109.5
C39 O18 H18 109.5
C46 O19 H19 109.5
C53 O20 H20 109.5
C58 O21 C59 111.7(7)
O2 C1 O1 125.3(4)
O2 C1 C2 117.1(4)
O1 C1 C2 117.6(4)
C4 C2 C5 111.5(4)
C4 C2 C1 109.8(4)
C5 C2 C1 109.5(4)
C4 C2 C3 109.8(4)
C5 C2 C3 108.7(4)
C1 C2 C3 107.6(4)
C2 C3 H3A 109.5
C2 C3 H3B 109.5
H3A C3 H3B 109.5
C2 C3 H3C 109.5
H3A C3 H3C 109.5
H3B C3 H3C 109.5
C2 C4 H4A 109.5
C2 C4 H4B 109.5
H4A C4 H4B 109.5
C2 C4 H4C 109.5
H4A C4 H4C 109.5
H4B C4 H4C 109.5
O13 C5 C2 108.5(4)
O13 C5 H5A 110.0
C2 C5 H5A 110.0
O13 C5 H5B 110.0
C2 C5 H5B 110.0
H5A C5 H5B 108.4
O13 C6 C29 108.8(4)
O13 C6 H6A 109.9
C29 C6 H6A 109.9
O13 C6 H6B 109.9
C29 C6 H6B 109.9
H6A C6 H6B 108.3
O3 C7 O4 123.2(5)
O3 C7 C8 123.4(5)
O4 C7 C8 113.2(4)
C7 C8 C11 107.2(4)
C7 C8 C9 107.4(4)
C11 C8 C9 108.2(5)
C7 C8 C10 112.2(5)
C11 C8 C10 110.9(4)
C9 C8 C10 110.7(5)
C8 C9 H9A 109.5
C8 C9 H9B 109.5
H9A C9 H9B 109.5
C8 C9 H9C 109.5
H9A C9 H9C 109.5
H9B C9 H9C 109.5
C8 C10 H10A 109.5
C8 C10 H10B 109.5
H10A C10 H10B 109.5
C8 C10 H10C 109.5
H10A C10 H10C 109.5
H10B C10 H10C 109.5
O14 C11 C8 109.4(4)
O14 C11 H11A 109.8
C8 C11 H11A 109.8
O14 C11 H11B 109.8
C8 C11 H11B 109.8
H11A C11 H11B 108.2
O14 C12 C36 108.2(4)
O14 C12 H12A 110.1
C36 C12 H12A 110.1
O14 C12 H12B 110.1
C36 C12 H12B 110.1
H12A C12 H12B 108.4
O5 C13 O6 125.3(4)
O5 C13 C14 118.9(4)
O6 C13 C14 115.8(4)
C16 C14 C15 111.4(5)
C16 C14 C13 110.1(4)
C15 C14 C13 111.9(4)
C16 C14 C17 110.8(4)
C15 C14 C17 109.0(4)
C13 C14 C17 103.4(4)
C14 C15 H15A 109.5
C14 C15 H15B 109.5
H15A C15 H15B 109.5
C14 C15 H15C 109.5
H15A C15 H15C 109.5
H15B C15 H15C 109.5
C14 C16 H16A 109.5
C14 C16 H16B 109.5
H16A C16 H16B 109.5
C14 C16 H16C 109.5
H16A C16 H16C 109.5
H16B C16 H16C 109.5
O15 C17 C14 109.6(4)
O15 C17 H17A 109.7
C14 C17 H17A 109.7
O15 C17 H17B 109.7
C14 C17 H17B 109.7
H17A C17 H17B 108.2
O15 C18 C43 114.1(4)
O15 C18 H18A 108.7
C43 C18 H18A 108.7
O15 C18 H18B 108.7
C43 C18 H18B 108.7
H18A C18 H18B 107.6
O7 C19 O8 124.2(4)
O7 C19 C20 121.5(5)
O8 C19 C20 114.4(4)
C22 C20 C23 110.8(4)
C22 C20 C21 111.1(4)
C23 C20 C21 108.6(4)
C22 C20 C19 112.4(4)
C23 C20 C19 105.2(4)
C21 C20 C19 108.5(4)
C20 C21 H21A 109.5
C20 C21 H21B 109.5
H21A C21 H21B 109.5
C20 C21 H21C 109.5
H21A C21 H21C 109.5
H21B C21 H21C 109.5
C20 C22 H22A 109.5
C20 C22 H22B 109.5
H22A C22 H22B 109.5
C20 C22 H22C 109.5
H22A C22 H22C 109.5
H22B C22 H22C 109.5
O16 C23 C20 108.0(4)
O16 C23 H23A 110.1
C20 C23 H23A 110.1
O16 C23 H23B 110.1
C20 C23 H23B 110.1
H23A C23 H23B 108.4
O16 C24 C50 109.2(4)
O16 C24 H24A 109.8
C50 C24 H24A 109.8
O16 C24 H24B 109.8
C50 C24 H24B 109.8
H24A C24 H24B 108.3
O10 C25 O9 129.4(5)
O10 C25 C26 115.4(4)
O9 C25 C26 115.2(4)
F3 C26 F1 109.8(5)
F3 C26 F2 107.0(5)
F1 C26 F2 104.4(5)
F3 C26 C25 113.0(4)
F1 C26 C25 113.2(4)
F2 C26 C25 108.8(5)
O11 C27 O12 124.9(4)
O11 C27 C28 117.2(4)
O12 C27 C28 117.8(4)
C27 C28 H28A 109.5
C27 C28 H28B 109.5
H28A C28 H28B 109.5
C27 C28 H28C 109.5
H28A C28 H28C 109.5
H28B C28 H28C 109.5
C34 C29 C30 118.6(5)
C34 C29 C6 120.8(5)
C30 C29 C6 120.6(5)
C31 C30 C29 122.1(5)
C31 C30 H30 118.9
C29 C30 H30 118.9
C30 C31 C32 117.7(5)
C30 C31 C35 121.0(5)
C32 C31 C35 121.2(5)
C33 C32 C31 121.8(5)
C33 C32 O17 118.6(4)
C31 C32 O17 119.7(4)
C34 C33 C32 117.9(5)
C34 C33 C56 120.9(5)
C32 C33 C56 121.1(5)
C33 C34 C29 122.0(5)
C33 C34 H34 119.0
C29 C34 H34 119.0
C40 C35 C31 109.4(4)
C40 C35 H35A 109.8
C31 C35 H35A 109.8
C40 C35 H35B 109.8
C31 C35 H35B 109.8
H35A C35 H35B 108.2
C41 C36 C37 117.9(5)
C41 C36 C12 120.0(5)
C37 C36 C12 122.1(5)
C38 C37 C36 122.4(5)
C38 C37 H37 118.8
C36 C37 H37 118.8
C37 C38 C39 117.8(5)
C37 C38 C42 119.8(5)
C39 C38 C42 122.3(5)
O18 C39 C38 120.1(5)
O18 C39 C40 117.9(5)
C38 C39 C40 122.0(5)
C41 C40 C39 117.7(5)
C41 C40 C35 119.5(5)
C39 C40 C35 122.7(5)
C36 C41 C40 122.1(5)
C36 C41 H41 118.9
C40 C41 H41 118.9
C38 C42 C47 114.9(4)
C38 C42 H42A 108.5
C47 C42 H42A 108.5
C38 C42 H42B 108.5
C47 C42 H42B 108.5
H42A C42 H42B 107.5
C48 C43 C44 117.5(5)
C48 C43 C18 122.0(5)
C44 C43 C18 120.5(5)
C45 C44 C43 122.7(5)
C45 C44 H44 118.7
C43 C44 H44 118.7
C44 C45 C46 118.2(5)
C44 C45 C49 120.6(5)
C46 C45 C49 121.2(5)
O19 C46 C45 119.2(4)
O19 C46 C47 119.1(5)
C45 C46 C47 121.7(5)
C48 C47 C46 117.7(5)
C48 C47 C42 121.4(5)
C46 C47 C42 120.9(5)
C47 C48 C43 122.3(5)
C47 C48 H48 118.9
C43 C48 H48 118.9
C54 C49 C45 110.9(4)
C54 C49 H49A 109.5
C45 C49 H49A 109.5
C54 C49 H49B 109.5
C45 C49 H49B 109.5
H49A C49 H49B 108.0
C55 C50 C51 118.4(5)
C55 C50 C24 121.1(5)
C51 C50 C24 120.5(5)
C50 C51 C52 122.0(5)
C50 C51 H51 119.0
C52 C51 H51 119.0
C51 C52 C53 117.7(5)
C51 C52 C56 119.4(5)
C53 C52 C56 122.8(5)
C54 C53 O20 119.1(5)
C54 C53 C52 122.2(5)
O20 C53 C52 118.7(5)
C53 C54 C55 117.1(5)
C53 C54 C49 123.0(5)
C55 C54 C49 119.7(5)
C50 C55 C54 122.7(5)
C50 C55 H55 118.7
C54 C55 H55 118.7
C52 C56 C33 112.0(4)
C52 C56 H56A 109.2
C33 C56 H56A 109.2
C52 C56 H56B 109.2
C33 C56 H56B 109.2
H56A C56 H56B 107.9
C58 C57 H57A 109.5
C58 C57 H57B 109.5
H57A C57 H57B 109.5
C58 C57 H57C 109.5
H57A C57 H57C 109.5
H57B C57 H57C 109.5
O21 C58 C57 111.7(9)
O21 C58 H58A 109.3
C57 C58 H58A 109.3
O21 C58 H58B 109.3
C57 C58 H58B 109.3
H58A C58 H58B 107.9
O21 C59 C60 106.0(8)
O21 C59 H59A 110.5
C60 C59 H59A 110.5
O21 C59 H59B 110.5
C60 C59 H59B 110.5
H59A C59 H59B 108.7
C59 C60 H60A 109.5
C59 C60 H60B 109.5
H60A C60 H60B 109.5
C59 C60 H60C 109.5
H60A C60 H60C 109.5
H60B C60 H60C 109.5

loop_
_geom_bond_atom_site_label_1
_geom_bond_atom_site_label_2
_geom_bond_distance
Rh1 O11 2.009(3)
Rh1 O1 2.035(3)
Rh1 O5 2.039(3)
Rh1 O9 2.054(3)
Rh1 O7 2.302(3)
Rh1 Rh2 2.3867(5)
Rh2 O12 2.018(3)
Rh2 O2 2.020(3)
Rh2 O6 2.033(3)
Rh2 O10 2.060(3)
Rh2 O3 2.301(3)
F1 C26 1.312(6)
F2 C26 1.349(7)
F3 C26 1.292(6)
O1 C1 1.279(5)
O2 C1 1.252(5)
O3 C7 1.205(5)
O4 C7 1.331(6)
O4 H4 0.8200
O5 C13 1.252(5)
O6 C13 1.277(5)
O7 C19 1.210(6)
O8 C19 1.321(6)
O8 H8 0.8200
O9 C25 1.259(5)
O10 C25 1.254(5)
O11 C27 1.265(5)
O12 C27 1.275(5)
O13 C5 1.418(5)
O13 C6 1.420(6)
O14 C12 1.394(6)
O14 C11 1.422(6)
O15 C17 1.395(6)
O15 C18 1.436(6)
O16 C24 1.401(6)
O16 C23 1.411(6)
O17 C32 1.402(6)
O17 H17 0.8200
O18 C39 1.390(6)
O18 H18 0.8200
O19 C46 1.378(6)
O19 H19 0.8200
O20 C53 1.391(6)
O20 H20 0.8200
O21 C58 1.378(10)
O21 C59 1.405(9)
C1 C2 1.526(7)
C2 C4 1.511(6)
C2 C5 1.523(6)
C2 C3 1.539(6)
C3 H3A 0.9600
C3 H3B 0.9600
C3 H3C 0.9600
C4 H4A 0.9600
C4 H4B 0.9600
C4 H4C 0.9600
C5 H5A 0.9700
C5 H5B 0.9700
C6 C29 1.507(7)
C6 H6A 0.9700
C6 H6B 0.9700
C7 C8 1.522(7)
C8 C11 1.524(7)
C8 C9 1.534(7)
C8 C10 1.536(7)
C9 H9A 0.9600
C9 H9B 0.9600
C9 H9C 0.9600
C10 H10A 0.9600
C10 H10B 0.9600
C10 H10C 0.9600
C11 H11A 0.9700
C11 H11B 0.9700
C12 C36 1.504(7)
C12 H12A 0.9700
C12 H12B 0.9700
C13 C14 1.528(7)
C14 C16 1.510(7)
C14 C15 1.524(7)
C14 C17 1.559(7)
C15 H15A 0.9600
C15 H15B 0.9600
C15 H15C 0.9600
C16 H16A 0.9600
C16 H16B 0.9600
C16 H16C 0.9600
C17 H17A 0.9700
C17 H17B 0.9700
C18 C43 1.498(8)
C18 H18A 0.9700
C18 H18B 0.9700
C19 C20 1.536(6)
C20 C22 1.522(7)
C20 C23 1.528(7)
C20 C21 1.531(7)
C21 H21A 0.9600
C21 H21B 0.9600
C21 H21C 0.9600
C22 H22A 0.9600
C22 H22B 0.9600
C22 H22C 0.9600
C23 H23A 0.9700
C23 H23B 0.9700
C24 C50 1.500(7)
C24 H24A 0.9700
C24 H24B 0.9700
C25 C26 1.527(7)
C27 C28 1.493(7)
C28 H28A 0.9600
C28 H28B 0.9600
C28 H28C 0.9600
C29 C34 1.378(7)
C29 C30 1.379(7)
C30 C31 1.373(7)
C30 H30 0.9300
C31 C32 1.394(7)
C31 C35 1.530(7)
C32 C33 1.393(7)
C33 C34 1.372(7)
C33 C56 1.522(7)
C34 H34 0.9300
C35 C40 1.522(7)
C35 H35A 0.9700
C35 H35B 0.9700
C36 C41 1.383(7)
C36 C37 1.394(7)
C37 C38 1.384(7)
C37 H37 0.9300
C38 C39 1.391(7)
C38 C42 1.517(7)
C39 C40 1.397(7)
C40 C41 1.395(7)
C41 H41 0.9300
C42 C47 1.521(7)
C42 H42A 0.9700
C42 H42B 0.9700
C43 C48 1.387(7)
C43 C44 1.392(7)
C44 C45 1.368(8)
C44 H44 0.9300
C45 C46 1.392(7)
C45 C49 1.532(7)
C46 C47 1.397(7)
C47 C48 1.386(7)
C48 H48 0.9300
C49 C54 1.516(7)
C49 H49A 0.9700
C49 H49B 0.9700
C50 C55 1.377(7)
C50 C51 1.382(7)
C51 C52 1.400(7)
C51 H51 0.9300
C52 C53 1.403(7)
C52 C56 1.514(7)
C53 C54 1.390(8)
C54 C55 1.407(7)
C55 H55 0.9300
C56 H56A 0.9700
C56 H56B 0.9700
C57 C58 1.460(11)
C57 H57A 0.9600
C57 H57B 0.9600
C57 H57C 0.9600
C58 H58A 0.9700
C58 H58B 0.9700
C59 C60 1.509(12)
C59 H59A 0.9700
C59 H59B 0.9700
C60 H60A 0.9600
C60 H60B 0.9600
C60 H60C 0.9600

loop_
_geom_torsion_atom_site_label_1
_geom_torsion_atom_site_label_2
_geom_torsion_atom_site_label_3
_geom_torsion_atom_site_label_4
_geom_torsion
O11 Rh1 Rh2 O12 0.82(14)
O1 Rh1 Rh2 O12 90.06(14)
O5 Rh1 Rh2 O12 -87.06(14)
O9 Rh1 Rh2 O12 179.67(14)
O11 Rh1 Rh2 O2 -88.48(14)
O1 Rh1 Rh2 O2 0.76(13)
O5 Rh1 Rh2 O2 -176.36(13)
O9 Rh1 Rh2 O2 90.37(14)
O11 Rh1 Rh2 O6 89.80(13)
O1 Rh1 Rh2 O6 179.03(13)
O5 Rh1 Rh2 O6 1.92(13)
O9 Rh1 Rh2 O6 -91.36(13)
O11 Rh1 Rh2 O10 -179.05(14)
O1 Rh1 Rh2 O10 -89.81(13)
O5 Rh1 Rh2 O10 93.07(13)
O9 Rh1 Rh2 O10 -0.20(14)
O11 Rh1 O1 C1 85.7(3)
O9 Rh1 O1 C1 -91.3(3)
O7 Rh1 O1 C1 174.5(3)
Rh2 Rh1 O1 C1 -2.6(3)
O12 Rh2 O2 C1 -87.0(3)
O10 Rh2 O2 C1 89.0(3)
O3 Rh2 O2 C1 -176.0(3)
Rh1 Rh2 O2 C1 0.9(3)
O12 Rh2 O3 C7 62.6(4)
O2 Rh2 O3 C7 151.8(4)
O6 Rh2 O3 C7 -26.3(4)
O10 Rh2 O3 C7 -117.5(4)
O11 Rh1 O5 C13 -83.8(3)
O9 Rh1 O5 C13 93.1(3)
O7 Rh1 O5 C13 -172.4(3)
Rh2 Rh1 O5 C13 4.6(3)
O12 Rh2 O6 C13 79.0(3)
O10 Rh2 O6 C13 -97.0(3)
O3 Rh2 O6 C13 168.1(3)
Rh1 Rh2 O6 C13 -8.8(3)
O11 Rh1 O7 C19 56.8(4)
O1 Rh1 O7 C19 -32.3(4)
O5 Rh1 O7 C19 144.5(4)
O9 Rh1 O7 C19 -122.0(4)
O1 Rh1 O9 C25 87.1(4)
O5 Rh1 O9 C25 -88.2(4)
O7 Rh1 O9 C25 177.9(4)
Rh2 Rh1 O9 C25 -1.2(3)
O2 Rh2 O10 C25 -86.1(4)
O6 Rh2 O10 C25 90.6(4)
O3 Rh2 O10 C25 -178.2(4)
Rh1 Rh2 O10 C25 1.7(4)
O1 Rh1 O11 C27 -89.6(4)
O5 Rh1 O11 C27 85.9(4)
O7 Rh1 O11 C27 179.6(4)
Rh2 Rh1 O11 C27 -1.3(4)
O2 Rh2 O12 C27 87.1(4)
O6 Rh2 O12 C27 -89.6(4)
O3 Rh2 O12 C27 179.2(4)
Rh1 Rh2 O12 C27 -0.7(4)
Rh2 O2 C1 O1 -3.4(6)
Rh2 O2 C1 C2 179.4(3)
Rh1 O1 C1 O2 4.2(6)
Rh1 O1 C1 C2 -178.6(3)
O2 C1 C2 C4 -17.5(6)
O1 C1 C2 C4 165.1(4)
O2 C1 C2 C5 -140.2(4)
O1 C1 C2 C5 42.4(5)
O2 C1 C2 C3 101.9(5)
O1 C1 C2 C3 -75.5(5)
C6 O13 C5 C2 176.9(4)
C4 C2 C5 O13 -64.7(5)
C1 C2 C5 O13 56.9(5)
C3 C2 C5 O13 174.2(4)
C5 O13 C6 C29 178.3(4)
Rh2 O3 C7 O4 18.8(7)
Rh2 O3 C7 C8 -166.5(3)
O3 C7 C8 C11 42.6(7)
O4 C7 C8 C11 -142.1(5)
O3 C7 C8 C9 -73.5(7)
O4 C7 C8 C9 101.8(5)
O3 C7 C8 C10 164.6(5)
O4 C7 C8 C10 -20.1(6)
C12 O14 C11 C8 -124.5(5)
C7 C8 C11 O14 69.7(5)
C9 C8 C11 O14 -174.7(4)
C10 C8 C11 O14 -53.1(5)
C11 O14 C12 C36 172.8(4)
Rh1 O5 C13 O6 -13.8(6)
Rh1 O5 C13 C14 162.8(3)
Rh2 O6 C13 O5 15.8(6)
Rh2 O6 C13 C14 -160.9(3)
O5 C13 C14 C16 6.6(6)
O6 C13 C14 C16 -176.5(4)
O5 C13 C14 C15 131.1(5)
O6 C13 C14 C15 -52.0(6)
O5 C13 C14 C17 -111.8(5)
O6 C13 C14 C17 65.1(5)
C18 O15 C17 C14 163.3(4)
C16 C14 C17 O15 54.5(6)
C15 C14 C17 O15 -68.5(5)
C13 C14 C17 O15 172.4(4)
C17 O15 C18 C43 59.7(6)
Rh1 O7 C19 O8 14.1(7)
Rh1 O7 C19 C20 -167.3(3)
O7 C19 C20 C22 173.7(5)
O8 C19 C20 C22 -7.6(6)
O7 C19 C20 C23 53.0(6)
O8 C19 C20 C23 -128.3(5)
O7 C19 C20 C21 -63.0(6)
O8 C19 C20 C21 115.7(5)
C24 O16 C23 C20 -146.7(4)
C22 C20 C23 O16 -58.3(5)
C21 C20 C23 O16 179.3(4)
C19 C20 C23 O16 63.3(5)
C23 O16 C24 C50 -178.7(4)
Rh2 O10 C25 O9 -3.5(7)
Rh2 O10 C25 C26 174.1(4)
Rh1 O9 C25 O10 3.3(7)
Rh1 O9 C25 C26 -174.3(4)
O10 C25 C26 F3 36.4(8)
O9 C25 C26 F3 -145.7(5)
O10 C25 C26 F1 162.0(5)
O9 C25 C26 F1 -20.0(7)
O10 C25 C26 F2 -82.3(6)
O9 C25 C26 F2 95.6(5)
Rh1 O11 C27 O12 1.1(7)
Rh1 O11 C27 C28 179.9(4)
Rh2 O12 C27 O11 -0.1(7)
Rh2 O12 C27 C28 -178.9(4)
O13 C6 C29 C34 -121.1(5)
O13 C6 C29 C30 58.4(7)
C34 C29 C30 C31 1.9(8)
C6 C29 C30 C31 -177.6(5)
C29 C30 C31 C32 -0.6(8)
C29 C30 C31 C35 174.8(5)
C30 C31 C32 C33 -1.4(7)
C35 C31 C32 C33 -176.8(4)
C30 C31 C32 O17 180.0(4)
C35 C31 C32 O17 4.6(7)
C31 C32 C33 C34 2.1(7)
O17 C32 C33 C34 -179.2(4)
C31 C32 C33 C56 178.3(4)
O17 C32 C33 C56 -3.1(7)
C32 C33 C34 C29 -0.9(7)
C56 C33 C34 C29 -177.0(5)
C30 C29 C34 C33 -1.1(8)
C6 C29 C34 C33 178.4(5)
C30 C31 C35 C40 -86.7(6)
C32 C31 C35 C40 88.6(6)
O14 C12 C36 C41 159.2(5)
O14 C12 C36 C37 -22.4(7)
C41 C36 C37 C38 -0.6(7)
C12 C36 C37 C38 -179.0(5)
C36 C37 C38 C39 0.9(7)
C36 C37 C38 C42 -179.8(4)
C37 C38 C39 O18 179.8(4)
C42 C38 C39 O18 0.5(7)
C37 C38 C39 C40 -0.1(7)
C42 C38 C39 C40 -179.4(4)
O18 C39 C40 C41 179.1(4)
C38 C39 C40 C41 -0.9(7)
O18 C39 C40 C35 -5.1(7)
C38 C39 C40 C35 174.8(4)
C31 C35 C40 C41 84.9(6)
C31 C35 C40 C39 -90.8(6)
C37 C36 C41 C40 -0.5(7)
C12 C36 C41 C40 177.9(5)
C39 C40 C41 C36 1.3(7)
C35 C40 C41 C36 -174.6(4)
C37 C38 C42 C47 -86.4(6)
C39 C38 C42 C47 92.9(6)
O15 C18 C43 C48 -123.1(5)
O15 C18 C43 C44 58.8(7)
C48 C43 C44 C45 -0.6(8)
C18 C43 C44 C45 177.7(5)
C43 C44 C45 C46 -1.2(8)
C43 C44 C45 C49 176.3(5)
C44 C45 C46 O19 -175.4(4)
C49 C45 C46 O19 7.1(7)
C44 C45 C46 C47 2.1(7)
C49 C45 C46 C47 -175.4(4)
O19 C46 C47 C48 176.2(4)
C45 C46 C47 C48 -1.3(7)
O19 C46 C47 C42 -3.4(7)
C45 C46 C47 C42 179.1(4)
C38 C42 C47 C48 96.4(6)
C38 C42 C47 C46 -83.9(6)
C46 C47 C48 C43 -0.6(7)
C42 C47 C48 C43 179.1(4)
C44 C43 C48 C47 1.4(7)
C18 C43 C48 C47 -176.8(5)
C44 C45 C49 C54 -95.7(6)
C46 C45 C49 C54 81.7(6)
O16 C24 C50 C55 -179.0(4)
O16 C24 C50 C51 -0.4(6)
C55 C50 C51 C52 -0.3(7)
C24 C50 C51 C52 -179.0(4)
C50 C51 C52 C53 0.4(7)
C50 C51 C52 C56 175.9(4)
C51 C52 C53 C54 -1.0(7)
C56 C52 C53 C54 -176.4(4)
C51 C52 C53 O20 178.2(4)
C56 C52 C53 O20 2.9(7)
O20 C53 C54 C55 -177.7(4)
C52 C53 C54 C55 1.5(7)
O20 C53 C54 C49 -2.1(7)
C52 C53 C54 C49 177.1(4)
C45 C49 C54 C53 -94.5(6)
C45 C49 C54 C55 81.0(6)
C51 C50 C55 C54 0.9(7)
C24 C50 C55 C54 179.5(5)
C53 C54 C55 C50 -1.5(7)
C49 C54 C55 C50 -177.2(4)
C51 C52 C56 C33 -81.9(6)
C53 C52 C56 C33 93.4(6)
C34 C33 C56 C52 87.6(6)
C32 C33 C56 C52 -88.4(6)
C59 O21 C58 C57 -175.9(8)
C58 O21 C59 C60 179.5(7)
